data_4064235
loop_
_publ_author_name
'Collado, Alba'
'Esteruelas, Miguel A.'
'O\~nate, Enrique'

_publ_section_title
;
 Hydride Alkenylcarbyne Osmium Complexes versus Cyclopentadienyl Type
 Half-Sandwich Ruthenium Derivatives
;
_journal_issue 7
_journal_name_full Organometallics
_journal_page_first 1930
_journal_paper_doi 10.1021/om1011962
_journal_volume 30
_journal_year 2011
_chemical_formula_sum 'C25 H54 Cl2 P2 Ru'
_chemical_formula_weight 588.59
_chemical_name_systematic
; 
 ? 
;
_space_group_IT_number 2
_symmetry_cell_setting triclinic
_symmetry_space_group_name_Hall '-P 1'
_symmetry_space_group_name_H-M 'P -1'
_atom_sites_solution_hydrogens geom
_atom_sites_solution_primary direct
_atom_sites_solution_secondary difmap
_audit_creation_method SHELXL-97
_cell_angle_alpha 82.446(3)
_cell_angle_beta 87.096(4)
_cell_angle_gamma 76.442(4)
_cell_formula_units_Z 2
_cell_length_a 8.4833(15)
_cell_length_b 9.5113(17)
_cell_length_c 19.066(4)
_cell_measurement_reflns_used 1434
_cell_measurement_temperature 100(2)
_cell_measurement_theta_max 22
_cell_measurement_theta_min 2
_cell_volume 1482.2(5)
_computing_cell_refinement 'SAINT+ v. 6.1 (Bruker AXS, 2000)'
_computing_data_collection 'SMART v. 5.625 (Bruker AXS, 2000)'
_computing_data_reduction 'SAINT+ v. 6.1 (Bruker AXS, 2000)'
_computing_molecular_graphics 'XP, SHELXTL v. 6.1 (Bruker, 2000)'
_computing_publication_material 'XCIF, SHELXTL v. 6.1 (Bruker, 2000)'
_computing_structure_refinement 'SHELXL-97 (Sheldrick, 1997)'
_computing_structure_solution 'SHELXS-97 (Sheldrick, 1990)'
_diffrn_ambient_temperature 100(2)
_diffrn_detector_area_resol_mean 8.26
_diffrn_measured_fraction_theta_full 0.980
_diffrn_measured_fraction_theta_max 0.899
_diffrn_measurement_device_type 'Bruker SMART APEX CCD system'
_diffrn_measurement_method '\w rotations with narrow frames'
_diffrn_radiation_monochromator graphite
_diffrn_radiation_source 'normal-focus sealed tube'
_diffrn_radiation_type MoK\a
_diffrn_radiation_wavelength 0.71073
_diffrn_reflns_av_R_equivalents 0.0510
_diffrn_reflns_av_sigmaI/netI 0.0921
_diffrn_reflns_limit_h_max 11
_diffrn_reflns_limit_h_min -11
_diffrn_reflns_limit_k_max 12
_diffrn_reflns_limit_k_min -12
_diffrn_reflns_limit_l_max 25
_diffrn_reflns_limit_l_min -24
_diffrn_reflns_number 13845
_diffrn_reflns_theta_full 27.50
_diffrn_reflns_theta_max 28.81
_diffrn_reflns_theta_min 2.16
_diffrn_standards_decay_% 0
_exptl_absorpt_coefficient_mu 0.828
_exptl_absorpt_correction_T_max 0.993
_exptl_absorpt_correction_T_min 0.708
_exptl_absorpt_correction_type multi-scan
_exptl_absorpt_process_details
;
Absorption correction performed with SADABS program. This is based on the
method of Blessing: Blessing, R. H., Acta Crystallogr., Sect. A 1995, 51, 33.

SADABS: Area-Detector Absorption Correction. Bruker-AXS 
within SAINT+ package, v. 6.1 (2000).
;
_exptl_crystal_colour violet
_exptl_crystal_density_diffrn 1.319
_exptl_crystal_density_method 'not measured'
_exptl_crystal_description 'irregular blocK'
_exptl_crystal_F_000 624
_exptl_crystal_size_max 0.10
_exptl_crystal_size_mid 0.06
_exptl_crystal_size_min 0.02
_refine_diff_density_max 0.692
_refine_diff_density_min -0.551
_refine_diff_density_rms 0.118
_refine_ls_extinction_method none
_refine_ls_goodness_of_fit_ref 0.995
_refine_ls_hydrogen_treatment mixed
_refine_ls_matrix_type full
_refine_ls_number_parameters 289
_refine_ls_number_reflns 6958
_refine_ls_number_restraints 0
_refine_ls_restrained_S_all 0.995
_refine_ls_R_factor_all 0.0789
_refine_ls_R_factor_gt 0.0498
_refine_ls_shift/su_max 0.010
_refine_ls_shift/su_mean 0.000
_refine_ls_structure_factor_coef Fsqd
_refine_ls_weighting_details 'calc w=1/[\s^2^(Fo^2^)+(0.0370P)^2^+0.0000P] where P=(Fo^2^+2Fc^2^)/3'
_refine_ls_weighting_scheme calc
_refine_ls_wR_factor_gt 0.0914
_refine_ls_wR_factor_ref 0.1008
_reflns_number_gt 5162
_reflns_number_total 6958
_reflns_threshold_expression >2sigma(I)
_cod_data_source_file om1011962_si_001.cif
_cod_data_source_block mae394as
_cod_original_cell_volume 1482.3(5)
_cod_original_sg_symbol_H-M P-1
_cod_database_code 4064235

loop_
_symmetry_equiv_pos_as_xyz
'x, y, z'
'-x, -y, -z'

loop_
_atom_site_label
_atom_site_type_symbol
_atom_site_fract_x
_atom_site_fract_y
_atom_site_fract_z
_atom_site_U_iso_or_equiv
_atom_site_adp_type
_atom_site_occupancy
_atom_site_symmetry_multiplicity
_atom_site_calc_flag
_atom_site_refinement_flags
Ru Ru 0.80115(4) 0.87115(3) 0.727850(15) 0.01417(9) Uani 1 1 d .
Cl1 Cl 0.95784(11) 1.04625(10) 0.68550(5) 0.0203(2) Uani 1 1 d .
Cl2 Cl 0.61000(11) 0.72089(10) 0.74694(5) 0.0198(2) Uani 1 1 d .
P1 P 0.93947(11) 0.70901(10) 0.64569(5) 0.0152(2) Uani 1 1 d .
P2 P 0.59809(11) 1.07149(11) 0.76924(5) 0.0160(2) Uani 1 1 d .
C1 C 0.9264(5) 0.7948(4) 0.8076(2) 0.0216(9) Uani 1 1 d .
C2 C 1.1041(5) 0.7990(4) 0.8107(2) 0.0284(10) Uani 1 1 d .
H2A H 1.1097 0.8870 0.8321 0.034 Uiso 1 1 calc R
H2B H 1.1469 0.8107 0.7616 0.034 Uiso 1 1 calc R
C3 C 1.2184(5) 0.6660(5) 0.8521(2) 0.0354(11) Uani 1 1 d .
H3A H 1.1984 0.6689 0.9030 0.053 Uiso 1 1 calc R
H3B H 1.3314 0.6692 0.8405 0.053 Uiso 1 1 calc R
H3C H 1.1976 0.5759 0.8390 0.053 Uiso 1 1 calc R
C4 C 0.8575(5) 0.7190(5) 0.8706(2) 0.0266(10) Uani 1 1 d .
H4 H 0.792(5) 0.668(5) 0.857(2) 0.032 Uiso 1 1 d .
C5 C 0.8729(5) 0.7239(5) 0.9397(2) 0.0357(11) Uani 1 1 d .
C6 C 0.7830(6) 0.6380(6) 0.9940(2) 0.0511(14) Uani 1 1 d .
H6A H 0.7334 0.5744 0.9703 0.077 Uiso 1 1 calc R
H6B H 0.6983 0.7057 1.0177 0.077 Uiso 1 1 calc R
H6C H 0.8594 0.5788 1.0292 0.077 Uiso 1 1 calc R
C7 C 0.9613(6) 0.8181(6) 0.9727(2) 0.0472(14) Uani 1 1 d .
H7A H 1.0110 0.8758 0.9354 0.071 Uiso 1 1 calc R
H7B H 1.0459 0.7562 1.0035 0.071 Uiso 1 1 calc R
H7C H 0.8845 0.8836 1.0008 0.071 Uiso 1 1 calc R
C8 C 0.9312(4) 0.5150(4) 0.66697(18) 0.0173(8) Uani 1 1 d .
H8 H 0.8132 0.5151 0.6684 0.021 Uiso 1 1 calc R
C9 C 1.0068(5) 0.4175(4) 0.6097(2) 0.0236(9) Uani 1 1 d .
H9A H 1.1245 0.4076 0.6076 0.035 Uiso 1 1 calc R
H9B H 0.9609 0.4620 0.5637 0.035 Uiso 1 1 calc R
H9C H 0.9830 0.3211 0.6215 0.035 Uiso 1 1 calc R
C10 C 0.9928(5) 0.4446(4) 0.7403(2) 0.0241(9) Uani 1 1 d .
H10A H 0.9754 0.3454 0.7490 0.036 Uiso 1 1 calc R
H10B H 0.9336 0.5022 0.7763 0.036 Uiso 1 1 calc R
H10C H 1.1089 0.4409 0.7425 0.036 Uiso 1 1 calc R
C11 C 1.1508(4) 0.7213(4) 0.61922(19) 0.0204(8) Uani 1 1 d .
H11 H 1.1581 0.8221 0.6259 0.025 Uiso 1 1 calc R
C12 C 1.2036(5) 0.7025(4) 0.5417(2) 0.0249(9) Uani 1 1 d .
H12A H 1.3116 0.7223 0.5328 0.037 Uiso 1 1 calc R
H12B H 1.1259 0.7709 0.5099 0.037 Uiso 1 1 calc R
H12C H 1.2068 0.6025 0.5332 0.037 Uiso 1 1 calc R
C13 C 1.2789(5) 0.6174(5) 0.6676(2) 0.0282(10) Uani 1 1 d .
H13A H 1.2901 0.5172 0.6572 0.042 Uiso 1 1 calc R
H13B H 1.2448 0.6239 0.7172 0.042 Uiso 1 1 calc R
H13C H 1.3833 0.6448 0.6592 0.042 Uiso 1 1 calc R
C14 C 0.8308(4) 0.7620(4) 0.56043(18) 0.0184(8) Uani 1 1 d .
H14 H 0.9017 0.7091 0.5242 0.022 Uiso 1 1 calc R
C15 C 0.6666(5) 0.7202(4) 0.5604(2) 0.0234(9) Uani 1 1 d .
H15A H 0.5987 0.7581 0.5999 0.035 Uiso 1 1 calc R
H15B H 0.6840 0.6138 0.5655 0.035 Uiso 1 1 calc R
H15C H 0.6123 0.7619 0.5157 0.035 Uiso 1 1 calc R
C16 C 0.8112(5) 0.9256(4) 0.53631(19) 0.0223(9) Uani 1 1 d .
H16A H 0.7800 0.9471 0.4866 0.033 Uiso 1 1 calc R
H16B H 0.9142 0.9526 0.5415 0.033 Uiso 1 1 calc R
H16C H 0.7270 0.9814 0.5654 0.033 Uiso 1 1 calc R
C17 C 0.4758(4) 1.1734(4) 0.69241(19) 0.0190(8) Uani 1 1 d .
H17 H 0.3835 1.2449 0.7119 0.023 Uiso 1 1 calc R
C18 C 0.4009(5) 1.0706(4) 0.65549(19) 0.0228(9) Uani 1 1 d .
H18A H 0.3166 1.1283 0.6233 0.034 Uiso 1 1 calc R
H18B H 0.3529 1.0081 0.6912 0.034 Uiso 1 1 calc R
H18C H 0.4855 1.0098 0.6285 0.034 Uiso 1 1 calc R
C19 C 0.5682(5) 1.2620(4) 0.63901(19) 0.0224(9) Uani 1 1 d .
H19A H 0.6677 1.1977 0.6231 0.034 Uiso 1 1 calc R
H19B H 0.5961 1.3395 0.6617 0.034 Uiso 1 1 calc R
H19C H 0.4997 1.3054 0.5983 0.034 Uiso 1 1 calc R
C20 C 0.6766(4) 1.2164(4) 0.8021(2) 0.0199(8) Uani 1 1 d .
H20 H 0.7375 1.2564 0.7609 0.024 Uiso 1 1 calc R
C21 C 0.8022(5) 1.1585(4) 0.8602(2) 0.0248(9) Uani 1 1 d .
H21A H 0.8558 1.2357 0.8681 0.037 Uiso 1 1 calc R
H21B H 0.8833 1.0753 0.8455 0.037 Uiso 1 1 calc R
H21C H 0.7479 1.1274 0.9041 0.037 Uiso 1 1 calc R
C22 C 0.5485(5) 1.3474(4) 0.8228(2) 0.0259(9) Uani 1 1 d .
H22A H 0.4934 1.3185 0.8669 0.039 Uiso 1 1 calc R
H22B H 0.4691 1.3817 0.7852 0.039 Uiso 1 1 calc R
H22C H 0.6010 1.4259 0.8297 0.039 Uiso 1 1 calc R
C23 C 0.4400(4) 1.0185(4) 0.83158(19) 0.0203(8) Uani 1 1 d .
H23 H 0.4227 0.9256 0.8176 0.024 Uiso 1 1 calc R
C24 C 0.4966(5) 0.9825(5) 0.90816(19) 0.0286(10) Uani 1 1 d .
H24A H 0.4939 1.0730 0.9280 0.043 Uiso 1 1 calc R
H24B H 0.6076 0.9224 0.9093 0.043 Uiso 1 1 calc R
H24C H 0.4245 0.9289 0.9362 0.043 Uiso 1 1 calc R
C25 C 0.2710(4) 1.1251(4) 0.8295(2) 0.0243(9) Uani 1 1 d .
H25A H 0.2018 1.0918 0.8677 0.036 Uiso 1 1 calc R
H25B H 0.2214 1.1282 0.7838 0.036 Uiso 1 1 calc R
H25C H 0.2830 1.2228 0.8356 0.036 Uiso 1 1 calc R

loop_
_atom_site_aniso_label
_atom_site_aniso_U_11
_atom_site_aniso_U_22
_atom_site_aniso_U_33
_atom_site_aniso_U_23
_atom_site_aniso_U_13
_atom_site_aniso_U_12
Ru 0.01412(16) 0.01413(16) 0.01484(15) -0.00221(11) 0.00113(11) -0.00447(12)
Cl1 0.0194(5) 0.0172(5) 0.0252(5) -0.0030(4) 0.0027(4) -0.0067(4)
Cl2 0.0175(5) 0.0217(5) 0.0221(5) -0.0040(4) 0.0030(4) -0.0086(4)
P1 0.0151(5) 0.0140(5) 0.0168(5) -0.0018(4) 0.0013(4) -0.0046(4)
P2 0.0151(5) 0.0163(5) 0.0164(5) -0.0020(4) 0.0005(4) -0.0035(4)
C1 0.020(2) 0.023(2) 0.023(2) -0.0090(17) 0.0009(16) -0.0031(17)
C2 0.029(2) 0.025(2) 0.032(2) -0.0057(19) -0.0025(19) -0.0059(19)
C3 0.029(3) 0.038(3) 0.036(3) 0.004(2) -0.007(2) -0.003(2)
C4 0.025(2) 0.026(2) 0.027(2) -0.0072(19) -0.0003(18) -0.0017(19)
C5 0.037(3) 0.032(3) 0.033(3) 0.001(2) 0.000(2) 0.000(2)
C6 0.062(4) 0.050(3) 0.032(3) 0.011(2) 0.011(2) -0.006(3)
C7 0.058(3) 0.050(3) 0.030(3) -0.006(2) -0.010(2) -0.002(3)
C8 0.020(2) 0.019(2) 0.0162(19) -0.0027(15) 0.0010(15) -0.0093(16)
C9 0.028(2) 0.018(2) 0.026(2) -0.0052(17) 0.0039(18) -0.0085(18)
C10 0.024(2) 0.019(2) 0.028(2) 0.0012(17) 0.0004(17) -0.0053(17)
C11 0.021(2) 0.018(2) 0.023(2) -0.0052(17) 0.0040(16) -0.0061(17)
C12 0.020(2) 0.026(2) 0.030(2) -0.0082(18) 0.0086(17) -0.0069(18)
C13 0.015(2) 0.037(3) 0.033(2) -0.005(2) -0.0007(17) -0.0064(19)
C14 0.019(2) 0.022(2) 0.0159(19) -0.0057(16) 0.0021(15) -0.0053(16)
C15 0.026(2) 0.025(2) 0.021(2) -0.0041(17) -0.0028(17) -0.0082(18)
C16 0.024(2) 0.023(2) 0.020(2) -0.0005(17) 0.0010(16) -0.0057(17)
C17 0.0159(19) 0.021(2) 0.0177(19) -0.0032(16) 0.0000(15) 0.0000(16)
C18 0.019(2) 0.030(2) 0.018(2) -0.0023(17) -0.0027(16) -0.0043(18)
C19 0.025(2) 0.021(2) 0.018(2) -0.0009(17) 0.0012(16) -0.0019(17)
C20 0.018(2) 0.019(2) 0.024(2) -0.0022(17) 0.0008(16) -0.0070(16)
C21 0.025(2) 0.022(2) 0.029(2) -0.0104(18) -0.0026(18) -0.0031(18)
C22 0.030(2) 0.020(2) 0.030(2) -0.0071(18) 0.0018(18) -0.0081(18)
C23 0.019(2) 0.020(2) 0.023(2) -0.0030(17) 0.0049(16) -0.0076(17)
C24 0.025(2) 0.035(3) 0.020(2) 0.0036(19) 0.0036(17) 0.0002(19)
C25 0.021(2) 0.029(2) 0.023(2) -0.0083(18) 0.0058(17) -0.0043(18)

loop_
_atom_type_symbol
_atom_type_description
_atom_type_scat_dispersion_real
_atom_type_scat_dispersion_imag
_atom_type_scat_source
C C 0.0033 0.0016 'International Tables Vol C Tables 4.2.6.8 and 6.1.1.4'
H H 0.0000 0.0000 'International Tables Vol C Tables 4.2.6.8 and 6.1.1.4'
P P 0.1023 0.0942 'International Tables Vol C Tables 4.2.6.8 and 6.1.1.4'
Cl Cl 0.1484 0.1585 'International Tables Vol C Tables 4.2.6.8 and 6.1.1.4'
Ru Ru -1.2594 0.8363 'International Tables Vol C Tables 4.2.6.8 and 6.1.1.4'

loop_
_geom_angle_atom_site_label_1
_geom_angle_atom_site_label_2
_geom_angle_atom_site_label_3
_geom_angle
C1 Ru Cl2 98.24(13)
C1 Ru Cl1 94.70(13)
Cl2 Ru Cl1 167.06(3)
C1 Ru P1 99.63(12)
Cl2 Ru P1 87.06(4)
Cl1 Ru P1 90.98(4)
C1 Ru P2 103.10(12)
Cl2 Ru P2 89.44(4)
Cl1 Ru P2 87.44(4)
P1 Ru P2 157.27(3)
C8 P1 C14 102.16(16)
C8 P1 C11 109.57(17)
C14 P1 C11 102.81(17)
C8 P1 Ru 116.21(12)
C14 P1 Ru 107.66(12)
C11 P1 Ru 116.49(12)
C20 P2 C23 110.08(18)
C20 P2 C17 102.08(17)
C23 P2 C17 102.25(17)
C20 P2 Ru 116.09(13)
C23 P2 Ru 115.89(13)
C17 P2 Ru 108.54(12)
C4 C1 C2 116.5(3)
C4 C1 Ru 120.6(3)
C2 C1 Ru 122.8(3)
C1 C2 C3 117.2(4)
C1 C2 H2A 108.0
C3 C2 H2A 108.0
C1 C2 H2B 108.0
C3 C2 H2B 108.0
H2A C2 H2B 107.2
C2 C3 H3A 109.5
C2 C3 H3B 109.5
H3A C3 H3B 109.5
C2 C3 H3C 109.5
H3A C3 H3C 109.5
H3B C3 H3C 109.5
C5 C4 C1 130.7(4)
C5 C4 H4 120(3)
C1 C4 H4 110(3)
C4 C5 C7 127.1(4)
C4 C5 C6 119.9(5)
C7 C5 C6 112.7(4)
C5 C6 H6A 109.5
C5 C6 H6B 109.5
H6A C6 H6B 109.5
C5 C6 H6C 109.5
H6A C6 H6C 109.5
H6B C6 H6C 109.5
C5 C7 H7A 109.5
C5 C7 H7B 109.5
H7A C7 H7B 109.5
C5 C7 H7C 109.5
H7A C7 H7C 109.5
H7B C7 H7C 109.5
C10 C8 C9 110.9(3)
C10 C8 P1 114.6(2)
C9 C8 P1 114.7(3)
C10 C8 H8 105.2
C9 C8 H8 105.2
P1 C8 H8 105.2
C8 C9 H9A 109.5
C8 C9 H9B 109.5
H9A C9 H9B 109.5
C8 C9 H9C 109.5
H9A C9 H9C 109.5
H9B C9 H9C 109.5
C8 C10 H10A 109.5
C8 C10 H10B 109.5
H10A C10 H10B 109.5
C8 C10 H10C 109.5
H10A C10 H10C 109.5
H10B C10 H10C 109.5
C13 C11 C12 108.1(3)
C13 C11 P1 112.9(3)
C12 C11 P1 117.1(3)
C13 C11 H11 106.0
C12 C11 H11 106.0
P1 C11 H11 106.0
C11 C12 H12A 109.5
C11 C12 H12B 109.5
H12A C12 H12B 109.5
C11 C12 H12C 109.5
H12A C12 H12C 109.5
H12B C12 H12C 109.5
C11 C13 H13A 109.5
C11 C13 H13B 109.5
H13A C13 H13B 109.5
C11 C13 H13C 109.5
H13A C13 H13C 109.5
H13B C13 H13C 109.5
C16 C14 C15 110.4(3)
C16 C14 P1 110.5(2)
C15 C14 P1 114.9(3)
C16 C14 H14 106.8
C15 C14 H14 106.8
P1 C14 H14 106.8
C14 C15 H15A 109.5
C14 C15 H15B 109.5
H15A C15 H15B 109.5
C14 C15 H15C 109.5
H15A C15 H15C 109.5
H15B C15 H15C 109.5
C14 C16 H16A 109.5
C14 C16 H16B 109.5
H16A C16 H16B 109.5
C14 C16 H16C 109.5
H16A C16 H16C 109.5
H16B C16 H16C 109.5
C19 C17 C18 111.1(3)
C19 C17 P2 114.2(3)
C18 C17 P2 110.8(3)
C19 C17 H17 106.8
C18 C17 H17 106.8
P2 C17 H17 106.8
C17 C18 H18A 109.5
C17 C18 H18B 109.5
H18A C18 H18B 109.5
C17 C18 H18C 109.5
H18A C18 H18C 109.5
H18B C18 H18C 109.5
C17 C19 H19A 109.5
C17 C19 H19B 109.5
H19A C19 H19B 109.5
C17 C19 H19C 109.5
H19A C19 H19C 109.5
H19B C19 H19C 109.5
C22 C20 C21 111.0(3)
C22 C20 P2 115.9(3)
C21 C20 P2 113.4(3)
C22 C20 H20 105.1
C21 C20 H20 105.1
P2 C20 H20 105.1
C20 C21 H21A 109.5
C20 C21 H21B 109.5
H21A C21 H21B 109.5
C20 C21 H21C 109.5
H21A C21 H21C 109.5
H21B C21 H21C 109.5
C20 C22 H22A 109.5
C20 C22 H22B 109.5
H22A C22 H22B 109.5
C20 C22 H22C 109.5
H22A C22 H22C 109.5
H22B C22 H22C 109.5
C24 C23 C25 109.1(3)
C24 C23 P2 112.6(3)
C25 C23 P2 116.6(3)
C24 C23 H23 105.9
C25 C23 H23 105.9
P2 C23 H23 105.9
C23 C24 H24A 109.5
C23 C24 H24B 109.5
H24A C24 H24B 109.5
C23 C24 H24C 109.5
H24A C24 H24C 109.5
H24B C24 H24C 109.5
C23 C25 H25A 109.5
C23 C25 H25B 109.5
H25A C25 H25B 109.5
C23 C25 H25C 109.5
H25A C25 H25C 109.5
H25B C25 H25C 109.5

loop_
_geom_bond_atom_site_label_1
_geom_bond_atom_site_label_2
_geom_bond_distance
Ru C1 1.865(4)
Ru Cl2 2.3863(10)
Ru Cl1 2.4017(10)
Ru P1 2.4103(10)
Ru P2 2.4372(11)
P1 C8 1.854(4)
P1 C14 1.862(4)
P1 C11 1.864(4)
P2 C20 1.854(4)
P2 C23 1.861(4)
P2 C17 1.863(4)
C1 C4 1.484(6)
C1 C2 1.521(5)
C2 C3 1.550(5)
C2 H2A 0.9900
C2 H2B 0.9900
C3 H3A 0.9800
C3 H3B 0.9800
C3 H3C 0.9800
C4 C5 1.339(6)
C4 H4 0.89(4)
C5 C7 1.508(6)
C5 C6 1.520(6)
C6 H6A 0.9800
C6 H6B 0.9800
C6 H6C 0.9800
C7 H7A 0.9800
C7 H7B 0.9800
C7 H7C 0.9800
C8 C10 1.530(5)
C8 C9 1.542(5)
C8 H8 1.0000
C9 H9A 0.9800
C9 H9B 0.9800
C9 H9C 0.9800
C10 H10A 0.9800
C10 H10B 0.9800
C10 H10C 0.9800
C11 C13 1.538(5)
C11 C12 1.543(5)
C11 H11 1.0000
C12 H12A 0.9800
C12 H12B 0.9800
C12 H12C 0.9800
C13 H13A 0.9800
C13 H13B 0.9800
C13 H13C 0.9800
C14 C16 1.535(5)
C14 C15 1.536(5)
C14 H14 1.0000
C15 H15A 0.9800
C15 H15B 0.9800
C15 H15C 0.9800
C16 H16A 0.9800
C16 H16B 0.9800
C16 H16C 0.9800
C17 C19 1.538(5)
C17 C18 1.541(5)
C17 H17 1.0000
C18 H18A 0.9800
C18 H18B 0.9800
C18 H18C 0.9800
C19 H19A 0.9800
C19 H19B 0.9800
C19 H19C 0.9800
C20 C22 1.530(5)
C20 C21 1.533(5)
C20 H20 1.0000
C21 H21A 0.9800
C21 H21B 0.9800
C21 H21C 0.9800
C22 H22A 0.9800
C22 H22B 0.9800
C22 H22C 0.9800
C23 C24 1.531(5)
C23 C25 1.549(5)
C23 H23 1.0000
C24 H24A 0.9800
C24 H24B 0.9800
C24 H24C 0.9800
C25 H25A 0.9800
C25 H25B 0.9800
C25 H25C 0.9800
